data_2009194
loop_
_publ_author_name
'Yin-Han Zhang'
'Suchada Chantrapromma'
'S. Shanmuga Sundara Raj'
'Hoong-Kun Fun'
'Yu-Peng Tian'
'Fu-Xin Xie'
'Zu-Yao Chen'

_publ_section_title
;11-Carboxylatomethyl-15-carboxymethyl-11,15-diazonia-3,23-dioxa-28-thiatetracyclo[23.2.1.0^4,9^.0^17,22^]octacosa-4,6,8,17,19,21,25,27-octaene
 bromide
;
_journal_issue 11
_journal_name_full 'Acta Crystallographica Section C'
_journal_page_first 1839
_journal_page_last 1841
_journal_paper_doi 10.1107/S0108270199009117
_journal_volume 55
_journal_year 1999
_chemical_formula_moiety 'C27 H31 N2 O6 S + , Br -'
_chemical_formula_sum 'C27 H31 Br N2 O6 S'
_chemical_formula_weight 591.51
_chemical_name_systematic
;
11-carboxylatomethyl-15-carboxymethyl-
11,15-diazonia-3,23-dioxa-28-thiatetracyclo[23.2.1.0^4,9^.0^17,22^octacosa-
4,6,8,17,19,21,25,27-octene bromide
;
_space_group_IT_number 57
_symmetry_cell_setting orthorhombic
_symmetry_space_group_name_Hall '-P 2c 2b'
_symmetry_space_group_name_H-M 'P b c m'
_audit_creation_method SHELXL-97
_cell_angle_alpha 90.00
_cell_angle_beta 90.00
_cell_angle_gamma 90.00
_cell_formula_units_Z 4
_cell_length_a 10.97760(10)
_cell_length_b 14.0734(2)
_cell_length_c 17.3262(2)
_cell_measurement_reflns_used 8033
_cell_measurement_temperature 293(2)
_cell_measurement_theta_max 38.61
_cell_measurement_theta_min 1.17
_cell_volume 2676.76(5)
_computing_cell_refinement 'SAINT (Siemens, 1996)'
_computing_data_collection 'SMART (Siemens, 1996)'
_computing_data_reduction SAINT
_computing_molecular_graphics SHELXTL
_computing_publication_material 'SHELXTL, PARST (Nardelli, 1995) and PLATON (Spek, 1990)'
_computing_structure_refinement SHELXTL
_computing_structure_solution 'SHELXTL (Sheldrick, 1997)'
_diffrn_ambient_temperature 293(2)
_diffrn_detector_area_resol_mean 8.33
_diffrn_measured_fraction_theta_full 0.999
_diffrn_measured_fraction_theta_max 0.999
_diffrn_measurement_device_type 'Siemens SMART CCD area detector'
_diffrn_measurement_method '\w scans'
_diffrn_radiation_monochromator graphite
_diffrn_radiation_source 'fine-focus sealed tube'
_diffrn_radiation_type MoK\a
_diffrn_radiation_wavelength 0.71073
_diffrn_reflns_av_R_equivalents 0.041
_diffrn_reflns_av_sigmaI/netI 0.029
_diffrn_reflns_limit_h_max 13
_diffrn_reflns_limit_h_min 0
_diffrn_reflns_limit_k_max 16
_diffrn_reflns_limit_k_min 0
_diffrn_reflns_limit_l_max 20
_diffrn_reflns_limit_l_min 0
_diffrn_reflns_number 18432
_diffrn_reflns_theta_full 27.49
_diffrn_reflns_theta_max 27.49
_diffrn_reflns_theta_min 2.35
_diffrn_standards_decay_% negligible
_exptl_absorpt_coefficient_mu 1.658
_exptl_absorpt_correction_T_max 0.777
_exptl_absorpt_correction_T_min 0.557
_exptl_absorpt_correction_type empirical
_exptl_absorpt_process_details 'SADABS (Sheldrick, 1996)'
_exptl_crystal_colour white
_exptl_crystal_density_diffrn 1.468
_exptl_crystal_density_method 'not measured'
_exptl_crystal_description slab
_exptl_crystal_F_000 1224
_exptl_crystal_size_max 0.40
_exptl_crystal_size_mid 0.36
_exptl_crystal_size_min 0.16
_refine_diff_density_max 0.940
_refine_diff_density_min -0.351
_refine_ls_extinction_method none
_refine_ls_goodness_of_fit_ref 1.077
_refine_ls_hydrogen_treatment constr
_refine_ls_matrix_type full
_refine_ls_number_parameters 190
_refine_ls_number_reflns 3180
_refine_ls_number_restraints 4
_refine_ls_restrained_S_all 1.076
_refine_ls_R_factor_all 0.075
_refine_ls_R_factor_gt 0.057
_refine_ls_shift/su_max <0.001
_refine_ls_shift/su_mean 0.000
_refine_ls_structure_factor_coef Fsqd
_refine_ls_weighting_details 'calc w = 1/[\s^2^(Fo^2^)+(0.1009P)^2^+2.4231P] where P=(Fo^2^+2Fc^2^)/3'
_refine_ls_weighting_scheme calc
_refine_ls_wR_factor_ref 0.182
_reflns_number_gt 2460
_reflns_number_total 3180
_reflns_threshold_expression 'I > 2\s(I)'
_cod_data_source_file sk1313.cif
_cod_data_source_block zhang10m
_cod_depositor_comments
;
The following automatic conversions were performed:
'_symmetry_cell_setting' value 'Orthorhombic' changed to 'orthorhombic'
according to '/home/saulius/struct/CIF-dictionaries/cif_core.dic'
dictionary named 'cif_core.dic' version 2.4.1 from 2010-06-29.

Automatic conversion script
Id: cif_fix_enum 1527 2010-12-29 10:47:43Z saulius 

The following automatic conversions were performed:

'_symmetry_cell_setting' value 'Orthorhombic' changed to
'orthorhombic' according to
/home/saulius/struct/CIF-dictionaries/cif_core.dic dictionary named
'cif_core.dic' version 2.4.1 from 2010-06-29.

Automatic conversion script
Id: cif_fix_values 1715 2011-07-08 13:25:40Z adriana 
;
_cod_database_code 2009194
_cod_database_fobs_code 2009194

loop_
_symmetry_equiv_pos_as_xyz
'x, y, z'
'-x, -y, z+1/2'
'-x, y+1/2, -z+1/2'
'x, -y+1/2, -z'
'-x, -y, -z'
'x, y, -z-1/2'
'x, -y-1/2, z-1/2'
'-x, y-1/2, z'

loop_
_atom_site_label
_atom_site_fract_x
_atom_site_fract_y
_atom_site_fract_z
_atom_site_U_iso_or_equiv
_atom_site_adp_type
_atom_site_calc_flag
_atom_site_refinement_flags
_atom_site_occupancy
_atom_site_disorder_assembly
_atom_site_disorder_group
_atom_site_type_symbol
Br .01467(5) 0.19148(4) 0.75 .0582(2) Uani d S 1 . . Br
S1A .4959(4) -0.0963(5) 0.75 .0598(12) Uani d SPD .718(17) . 1 S
C1A .6826(6) -0.1891(6) 0.7090(3) .063(2) Uani d PD .718(17) . 1 C
H1AA .7416 -0.2192 0.6793 .075 Uiso calc PR .718(17) . 1 H
C2 .5864(3) -0.1400(3) 0.67856(19) .0477(8) Uani d D 1 . . C
S1B .4800(3) -0.1387(14) 0.75 .059(3) Uani d SPD .282(17) . 2 S
C1B .6935(11) -0.108(2) 0.7092(10) .086(9) Uani d PD .282(17) . 2 C
H1BA .7593 -0.0878 0.6795 .103 Uiso calc PR .282(17) . 2 H
O1 .4289(2) -0.1181(2) 0.58783(13) .0513(6) Uani d . 1 . . O
O2 .0878(3) 0.0938(2) 0.49400(16) .0623(8) Uani d . 1 . . O
O3 .2335(3) 0.18374(19) 0.54464(18) .0600(7) Uani d . 1 . . O
H3C .2174 0.25 0.5 .090 Uiso d S 1 . . H
N1 .1113(2) -0.04397(18) 0.60584(14) .0365(6) Uani d . 1 . . N
H1N1 .0572 -0.0326 0.5679 .055 Uiso d R 1 . . H
C3 .5583(3) -0.1298(3) 0.5957(2) .0495(8) Uani d . 1 . . C
H3A .6003 -0.0750 0.5746 .059 Uiso calc R 1 . . H
H3B .5849 -0.1858 0.5678 .059 Uiso calc R 1 . . H
C4 .3801(3) -0.1213(2) 0.51534(18) .0422(7) Uani d . 1 . . C
C5 .4502(4) -0.1225(3) 0.4479(2) .0532(9) Uani d . 1 . . C
H5A .5348 -0.1213 0.4509 .064 Uiso calc R 1 . . H
C6 .3928(4) -0.1254(3) 0.3769(2) .0592(10) Uani d . 1 . . C
H6A .4392 -0.1264 0.3320 .071 Uiso calc R 1 . . H
C7 .2673(4) -0.1268(3) 0.3720(2) .0620(11) Uani d . 1 . . C
H7A .2291 -0.1274 0.3241 .074 Uiso calc R 1 . . H
C8 .1992(4) -0.1273(3) 0.4387(2) .0526(9) Uani d . 1 . . C
H8A .1147 -0.1295 0.4351 .063 Uiso calc R 1 . . H
C9 .2534(3) -0.1247(3) 0.51157(19) .0431(7) Uani d . 1 . . C
C10 .1785(3) -0.1338(2) 0.58410(19) .0430(7) Uani d . 1 . . C
H10A .2318 -0.1516 0.6264 .052 Uiso calc R 1 . . H
H10B .1198 -0.1846 0.5772 .052 Uiso calc R 1 . . H
C11 .1901(3) 0.0439(2) 0.60958(19) .0441(7) Uani d . 1 . . C
H11A .2752 0.0254 0.6090 .053 Uiso calc R 1 . . H
H11B .1745 0.0772 0.6576 .053 Uiso calc R 1 . . H
C12 .1652(3) 0.1108(3) 0.5417(2) .0442(7) Uani d . 1 . . C
C13 .0365(3) -0.0576(2) 0.67833(17) .0375(7) Uani d . 1 . . C
H13A -.0159 -0.1125 0.6718 .045 Uiso calc R 1 . . H
H13B -.0152 -0.0025 0.6857 .045 Uiso calc R 1 . . H
C14 .1143(4) -0.0716(3) 0.75 .0360(9) Uani d S 1 . . C
H14A .1487 -0.1352 0.75 .043 Uiso calc SR 1 . . H
H14B .1809 -0.0263 0.75 .043 Uiso calc SR 1 . . H

loop_
_atom_site_aniso_label
_atom_site_aniso_U_11
_atom_site_aniso_U_22
_atom_site_aniso_U_33
_atom_site_aniso_U_12
_atom_site_aniso_U_13
_atom_site_aniso_U_23
Br .0536(4) .0446(3) .0764(4) .0063(2) 0 0
S1A .0543(15) .088(3) .0368(11) .0358(14) 0 0
C1A .053(3) .091(6) .043(3) .036(3) .004(2) -.007(3)
C2 .0334(16) .068(2) .0422(18) .0050(15) .0018(13) -.0037(16)
S1B .025(2) .110(9) .043(3) .002(3) 0 0
C1B .048(9) .14(3) .065(10) .001(11) .008(7) -.004(12)
O1 .0380(12) .0825(18) .0333(12) .0087(12) -.0001(9) -.0041(11)
O2 .0588(16) .0730(19) .0551(16) .0030(14) -.0237(13) .0111(13)
O3 .0539(16) .0563(16) .0697(18) -.0100(12) -.0092(13) .0220(13)
N1 .0382(13) .0427(14) .0285(12) .0023(11) -.0040(10) -.0012(10)
C3 .0370(17) .070(2) .0418(18) .0084(16) .0048(14) -.0031(16)
C4 .0467(18) .0491(18) .0307(15) .0044(14) .0011(12) -.0033(13)
C5 .047(2) .069(2) .0433(19) .0032(17) .0093(15) -.0034(17)
C6 .069(3) .075(3) .0333(17) .006(2) .0085(17) -.0045(17)
C7 .079(3) .074(3) .0323(17) .004(2) -.0076(17) -.0060(17)
C8 .048(2) .067(2) .0428(18) .0056(17) -.0075(15) -.0080(16)
C9 .0439(17) .0474(18) .0379(16) .0067(14) -.0005(13) -.0014(13)
C10 .0462(18) .0420(17) .0409(17) .0075(14) .0029(13) .0012(13)
C11 .0474(18) .0454(18) .0394(17) -.0021(14) -.0051(13) .0027(13)
C12 .0355(16) .0507(19) .0466(18) .0012(14) .0020(14) .0002(14)
C13 .0327(14) .0473(18) .0326(15) .0016(12) -.0008(11) -.0023(12)
C14 .037(2) .043(2) .0285(19) -.0012(18) 0 0

loop_
_atom_type_symbol
_atom_type_description
_atom_type_scat_dispersion_real
_atom_type_scat_dispersion_imag
_atom_type_scat_source
C C 0.0033 0.0016 'International Tables Vol C Tables 4.2.6.8 and 6.1.1.4'
H H 0.0000 0.0000 'International Tables Vol C Tables 4.2.6.8 and 6.1.1.4'
N N 0.0061 0.0033 'International Tables Vol C Tables 4.2.6.8 and 6.1.1.4'
O O 0.0106 0.0060 'International Tables Vol C Tables 4.2.6.8 and 6.1.1.4'
S S 0.1246 0.1234 'International Tables Vol C Tables 4.2.6.8 and 6.1.1.4'
Br Br -0.2901 2.4595 'International Tables Vol C Tables 4.2.6.8 and 6.1.1.4'

loop_
_geom_angle_atom_site_label_1
_geom_angle_atom_site_label_2
_geom_angle_atom_site_label_3
_geom_angle_site_symmetry_1
_geom_angle_site_symmetry_3
_geom_angle
_geom_angle_publ_flag
C2 S1A C2 6_557 . 93.3(2) ?
C2 C1A C1A . 6_557 112.7(3) ?
C2 C1A H1AA . . 123.7 ?
C1A C1A H1AA 6_557 . 123.7 ?
C1B C2 C1A . . 49.8(11) ?
C1B C2 C3 . . 121.7(9) ?
C1A C2 C3 . . 125.9(4) ?
C1B C2 S1B . . 107.7(8) ?
C1A C2 S1B . . 104.8(5) ?
C3 C2 S1B . . 124.3(3) ?
C1B C2 S1A . . 95.7(8) ?
C1A C2 S1A . . 110.6(3) ?
C3 C2 S1A . . 123.4(3) ?
S1B C2 S1A . . 21.1(5) ?
C2 S1B C2 6_557 . 93.3(3) ?
C2 C1B C1B . 6_557 112.8(8) ?
C2 C1B H1BA . . 123.6 ?
C1B C1B H1BA 6_557 . 123.6 ?
C4 O1 C3 . . 118.1(2) ?
C12 O3 H3C . . 120.3 ?
C11 N1 C10 . . 114.6(3) y
C11 N1 C13 . . 112.3(2) y
C10 N1 C13 . . 111.5(2) y
C11 N1 H1N1 . . 105.3 ?
C10 N1 H1N1 . . 106.8 ?
C13 N1 H1N1 . . 105.7 ?
O1 C3 C2 . . 108.1(3) ?
O1 C3 H3A . . 110.1 ?
C2 C3 H3A . . 110.1 ?
O1 C3 H3B . . 110.1 ?
C2 C3 H3B . . 110.1 ?
H3A C3 H3B . . 108.4 ?
O1 C4 C9 . . 115.8(3) ?
O1 C4 C5 . . 123.5(3) ?
C9 C4 C5 . . 120.6(3) ?
C6 C5 C4 . . 119.6(4) ?
C6 C5 H5A . . 120.2 ?
C4 C5 H5A . . 120.2 ?
C7 C6 C5 . . 120.6(3) ?
C7 C6 H6A . . 119.7 ?
C5 C6 H6A . . 119.7 ?
C8 C7 C6 . . 119.4(3) ?
C8 C7 H7A . . 120.3 ?
C6 C7 H7A . . 120.3 ?
C7 C8 C9 . . 121.8(3) ?
C7 C8 H8A . . 119.1 ?
C9 C8 H8A . . 119.1 ?
C4 C9 C8 . . 118.0(3) ?
C4 C9 C10 . . 120.6(3) ?
C8 C9 C10 . . 121.3(3) ?
C9 C10 N1 . . 113.8(3) ?
C9 C10 H10A . . 108.8 ?
N1 C10 H10A . . 108.8 ?
C9 C10 H10B . . 108.8 ?
N1 C10 H10B . . 108.8 ?
H10A C10 H10B . . 107.7 ?
N1 C11 C12 . . 111.6(3) ?
N1 C11 H11A . . 109.3 ?
C12 C11 H11A . . 109.3 ?
N1 C11 H11B . . 109.3 ?
C12 C11 H11B . . 109.3 ?
H11A C11 H11B . . 108.0 ?
O2 C12 O3 . . 126.9(4) y
O2 C12 C11 . . 122.0(3) y
O3 C12 C11 . . 111.1(3) y
N1 C13 C14 . . 112.9(2) ?
N1 C13 H13A . . 109.0 ?
C14 C13 H13A . . 109.0 ?
N1 C13 H13B . . 109.0 ?
C14 C13 H13B . . 109.0 ?
H13A C13 H13B . . 107.8 ?
C13 C14 C13 6_557 . 109.5(4) ?
C13 C14 H14A 6_557 . 109.8 ?
C13 C14 H14A . . 109.8 ?
C13 C14 H14B 6_557 . 109.8 ?
C13 C14 H14B . . 109.8 ?
H14A C14 H14B . . 108.2 ?

loop_
_geom_bond_atom_site_label_1
_geom_bond_atom_site_label_2
_geom_bond_site_symmetry_2
_geom_bond_distance
_geom_bond_publ_flag
S1A C2 6_557 1.702(3) ?
S1A C2 . 1.702(3) y
C1A C2 . 1.367(6) ?
C1A C1A 6_557 1.420(11) ?
C1A H1AA . .9300 ?
C2 C1B . 1.367(6) ?
C2 C3 . 1.476(5) ?
C2 S1B . 1.702(4) ?
S1B C2 6_557 1.702(4) ?
C1B C1B 6_557 1.41(3) ?
C1B H1BA . .9300 ?
O1 C4 . 1.366(4) y
O1 C3 . 1.436(4) y
O2 C12 . 1.209(4) ?
O3 C12 . 1.272(4) ?
O3 H3C . 1.2242 ?
N1 C11 . 1.511(4) ?
N1 C10 . 1.512(4) ?
N1 C13 . 1.513(4) ?
N1 H1N1 . .9003 ?
C3 H3A . .9700 ?
C3 H3B . .9700 ?
C4 C9 . 1.393(5) ?
C4 C5 . 1.398(5) ?
C5 C6 . 1.384(5) ?
C5 H5A . .9300 ?
C6 C7 . 1.381(6) ?
C6 H6A . .9300 ?
C7 C8 . 1.376(6) ?
C7 H7A . .9300 ?
C8 C9 . 1.397(5) ?
C8 H8A . .9300 ?
C9 C10 . 1.507(5) ?
C10 H10A . .9700 ?
C10 H10B . .9700 ?
C11 C12 . 1.531(5) ?
C11 H11A . .9700 ?
C11 H11B . .9700 ?
C13 C14 . 1.520(4) ?
C13 H13A . .9700 ?
C13 H13B . .9700 ?
C14 C13 6_557 1.520(4) ?
C14 H14A . .9700 ?
C14 H14B . .9700 ?

loop_
_geom_hbond_atom_site_label_D
_geom_hbond_atom_site_label_H
_geom_hbond_atom_site_label_A
_geom_hbond_site_symmetry_A
_geom_hbond_distance_DH
_geom_hbond_distance_HA
_geom_hbond_distance_DA
_geom_hbond_angle_DHA
_geom_hbond_publ_flag
N1 H1N1 O2 1_555 0.90 2.22 2.753(4) 118 yes
C10 H10A O1 1_555 0.97 2.31 2.758(4) 107 yes
C11 H11B Br 1_555 0.97 2.87 3.734(3) 149 yes
O3 H3C O3 4_556 1.22 1.22 2.423(4) 163 yes
N1 H1N1 O2 5_556 0.90 2.10 2.874(4) 143 yes
C8 H8A O2 5_556 0.93 2.59 3.392(5) 145 yes
C11 H11B Br 1_555 0.97 2.87 3.734(3) 149 yes

loop_
_geom_torsion_atom_site_label_1
_geom_torsion_atom_site_label_2
_geom_torsion_atom_site_label_3
_geom_torsion_atom_site_label_4
_geom_torsion_site_symmetry_1
_geom_torsion_site_symmetry_4
_geom_torsion
C1A C1A C2 C1B 6_557 . 78.6(10)
C1A C1A C2 C3 6_557 . -177.6(3)
C1A C1A C2 S1B 6_557 . -22.3(6)
C1A C1A C2 S1A 6_557 . -1.0(4)
C2 S1A C2 C1B 6_557 . -47.7(12)
C2 S1A C2 C1A 6_557 . 1.4(6)
C2 S1A C2 C3 6_557 . 178.1(3)
C2 S1A C2 S1B 6_557 . 78.6(3)
C1B C2 S1B C2 . 6_557 -21.3(13)
C1A C2 S1B C2 . 6_557 30.7(9)
C3 C2 S1B C2 . 6_557 -173.5(3)
S1A C2 S1B C2 . 6_557 -78.6(3)
C1A C2 C1B C1B . 6_557 -78.9(9)
C3 C2 C1B C1B . 6_557 168.7(3)
S1B C2 C1B C1B . 6_557 15.7(9)
S1A C2 C1B C1B . 6_557 33.4(6)
C4 O1 C3 C2 . . -170.5(3)
C1B C2 C3 O1 . . -147.9(15)
C1A C2 C3 O1 . . 151.4(6)
S1B C2 C3 O1 . . 0.6(10)
S1A C2 C3 O1 . . -24.8(6)
C3 O1 C4 C9 . . 170.2(3)
C3 O1 C4 C5 . . -9.0(5)
O1 C4 C5 C6 . . -179.7(4)
C9 C4 C5 C6 . . 1.1(6)
C4 C5 C6 C7 . . 0.2(7)
C5 C6 C7 C8 . . -1.4(7)
C6 C7 C8 C9 . . 1.2(6)
O1 C4 C9 C8 . . 179.5(3)
C5 C4 C9 C8 . . -1.3(5)
O1 C4 C9 C10 . . -5.7(5)
C5 C4 C9 C10 . . 173.6(3)
C7 C8 C9 C4 . . 0.1(6)
C7 C8 C9 C10 . . -174.7(4)
C4 C9 C10 N1 . . 107.9(4)
C8 C9 C10 N1 . . -77.4(4)
C11 N1 C10 C9 . . -51.9(4)
C13 N1 C10 C9 . . 179.3(3)
C10 N1 C11 C12 . . 107.7(3)
C13 N1 C11 C12 . . -123.8(3)
N1 C11 C12 O2 . . 2.5(5)
N1 C11 C12 O3 . . -178.8(3)
C11 N1 C13 C14 . . -62.2(4)
C10 N1 C13 C14 . . 67.9(4)
N1 C13 C14 C13 . 6_557 164.5(2)
